data_4314694
loop_
_publ_author_name
'Stanislav Groysman'
'Amit Majumdar'
'Shao-Liang Zheng'
'R. H. Holm'

_publ_contact_author_address
;Department of Chemistry and Chemical Biology
Harvard University
Cambridge
Massachusetts 02138
;
_publ_contact_author_email holm@chemistry.harvard.edu
_publ_contact_author_name 'Prof. R. H. Holm'
_publ_section_title
;
 Reactions of Monodithiolene Tungsten(VI) Sulfido Complexes with Copper(I)
 in Relation to the Structure of the Active Site of Carbon Monoxide
 Dehydrogenase
;
_journal_name_full 'Inorganic Chemistry'
_journal_page_first 1082
_journal_page_last 1089
_journal_paper_doi 10.1021/ic902066m
_journal_volume 49
_journal_year 2010
_chemical_formula_moiety 'C36 H30 Cu S2 Si2, C8 H20 N'
_chemical_formula_sum 'C44 H50 Cu N S2 Si2'
_chemical_formula_weight 776.72
_chemical_name_systematic
; 
 ? 
;
_space_group_IT_number 2
_symmetry_cell_setting triclinic
_symmetry_space_group_name_Hall '-P 1'
_symmetry_space_group_name_H-M 'P -1'
_atom_sites_solution_hydrogens geom
_atom_sites_solution_primary direct
_atom_sites_solution_secondary difmap
_audit_creation_method SHELXL-97
_cell_angle_alpha 94.349(4)
_cell_angle_beta 96.600(5)
_cell_angle_gamma 117.022(4)
_cell_formula_units_Z 1
_cell_length_a 9.448(3)
_cell_length_b 9.582(3)
_cell_length_c 12.742(4)
_cell_measurement_temperature 100(2)
_cell_measurement_theta_max 27.86
_cell_measurement_theta_min 2.41
_cell_volume 1010.1(6)
_computing_cell_refinement 'SMART (Bruker, 2001)'
_computing_data_collection 'SMART (Bruker, 2001)'
_computing_data_reduction 'SAINT (Bruker, 2003)'
_computing_molecular_graphics 'SHELXTL (Bruker, 2000)'
_computing_publication_material 'SHELXTL (Bruker, 2000)'
_computing_structure_refinement 'SHELXL-97 (Sheldrick, 1997)'
_computing_structure_solution 'SHELXS-97 (Sheldrick, 1990)'
_diffrn_ambient_temperature 100(2)
_diffrn_measured_fraction_theta_full 0.977
_diffrn_measured_fraction_theta_max 0.977
_diffrn_measurement_device_type 'CCD area detector'
_diffrn_measurement_method 'phi and omega scans'
_diffrn_radiation_monochromator graphite
_diffrn_radiation_source 'fine-focus sealed tube'
_diffrn_radiation_type MoK\a
_diffrn_radiation_wavelength 0.71073
_diffrn_reflns_av_R_equivalents 0.0150
_diffrn_reflns_av_sigmaI/netI 0.0280
_diffrn_reflns_limit_h_max 10
_diffrn_reflns_limit_h_min -12
_diffrn_reflns_limit_k_max 11
_diffrn_reflns_limit_k_min -12
_diffrn_reflns_limit_l_max 15
_diffrn_reflns_limit_l_min -16
_diffrn_reflns_number 6792
_diffrn_reflns_theta_full 27.89
_diffrn_reflns_theta_max 27.89
_diffrn_reflns_theta_min 1.63
_exptl_absorpt_coefficient_mu 0.735
_exptl_absorpt_correction_T_max 0.9302
_exptl_absorpt_correction_T_min 0.6669
_exptl_absorpt_correction_type multi-scan
_exptl_absorpt_process_details 'SADABS (Sheldrick, 2002)'
_exptl_crystal_colour colorless
_exptl_crystal_density_diffrn 1.277
_exptl_crystal_density_method 'not measured'
_exptl_crystal_description needle
_exptl_crystal_F_000 410
_exptl_crystal_size_max 0.60
_exptl_crystal_size_mid 0.15
_exptl_crystal_size_min 0.10
_refine_diff_density_max 0.624
_refine_diff_density_min -0.514
_refine_diff_density_rms 0.063
_refine_ls_extinction_method none
_refine_ls_goodness_of_fit_ref 1.011
_refine_ls_hydrogen_treatment constr
_refine_ls_matrix_type full
_refine_ls_number_parameters 265
_refine_ls_number_reflns 4720
_refine_ls_number_restraints 0
_refine_ls_restrained_S_all 1.011
_refine_ls_R_factor_all 0.0488
_refine_ls_R_factor_gt 0.0401
_refine_ls_shift/su_max 0.001
_refine_ls_shift/su_mean 0.000
_refine_ls_structure_factor_coef Fsqd
_refine_ls_weighting_details 'calc w=1/[\s^2^(Fo^2^)+(0.0687P)^2^+0.5042P] where P=(Fo^2^+2Fc^2^)/3'
_refine_ls_weighting_scheme calc
_refine_ls_wR_factor_gt 0.1098
_refine_ls_wR_factor_ref 0.1172
_reflns_number_gt 3978
_reflns_number_total 4720
_reflns_threshold_expression >2sigma(I)
_cod_data_source_file ic902066m_si_001_06.cif
_cod_data_source_block '[Et4N][Cu(SSiPh3)2]'
_cod_original_cell_volume 1010.0(5)
_cod_database_code 4314694

loop_
_symmetry_equiv_pos_as_xyz
'x, y, z'
'-x, -y, -z'

loop_
_atom_site_label
_atom_site_type_symbol
_atom_site_fract_x
_atom_site_fract_y
_atom_site_fract_z
_atom_site_U_iso_or_equiv
_atom_site_adp_type
_atom_site_occupancy
_atom_site_symmetry_multiplicity
_atom_site_calc_flag
_atom_site_refinement_flags
_atom_site_disorder_assembly
_atom_site_disorder_group
Cu1 Cu 0.5000 1.5000 0.5000 0.03517(12) Uani 1 2 d S . .
Si1 Si 0.72017(6) 1.77075(6) 0.71683(4) 0.02660(13) Uani 1 1 d . . .
S1 S 0.64704(7) 1.74938(6) 0.55233(4) 0.03948(15) Uani 1 1 d . . .
C1 C 0.9181(2) 1.9569(2) 0.75774(15) 0.0292(4) Uani 1 1 d . . .
C2 C 1.0307(3) 2.0088(2) 0.68855(17) 0.0362(4) Uani 1 1 d . . .
H2 H 1.0029 1.9551 0.6176 0.043 Uiso 1 1 calc R . .
C3 C 0.9625(3) 2.0425(2) 0.86016(17) 0.0368(4) Uani 1 1 d . . .
H3 H 0.8879 2.0114 0.9085 0.044 Uiso 1 1 calc R . .
C4 C 1.1145(3) 2.1726(3) 0.89281(19) 0.0446(5) Uani 1 1 d . . .
H4 H 1.1422 2.2294 0.9628 0.054 Uiso 1 1 calc R . .
C5 C 0.8978(3) 1.6283(3) 0.82310(16) 0.0365(4) Uani 1 1 d . . .
H5 H 0.9822 1.7334 0.8440 0.044 Uiso 1 1 calc R . .
C6 C 0.7541(2) 1.6026(2) 0.76083(14) 0.0281(4) Uani 1 1 d . . .
C7 C 0.6336(3) 1.4460(2) 0.73363(18) 0.0382(5) Uani 1 1 d . . .
H7 H 0.5336 1.4246 0.6925 0.046 Uiso 1 1 calc R . .
C8 C 0.6555(3) 1.3203(3) 0.7650(2) 0.0469(5) Uani 1 1 d . . .
H8 H 0.5715 1.2148 0.7450 0.056 Uiso 1 1 calc R . .
C9 C 0.7998(3) 1.3492(3) 0.82547(19) 0.0445(5) Uani 1 1 d . . .
H9 H 0.8160 1.2638 0.8463 0.053 Uiso 1 1 calc R . .
C10 C 0.9194(3) 1.5023(3) 0.85510(19) 0.0449(5) Uani 1 1 d . . .
H10 H 1.0179 1.5226 0.8978 0.054 Uiso 1 1 calc R . .
C11 C 0.5716(2) 1.7862(2) 0.79765(16) 0.0308(4) Uani 1 1 d . . .
C12 C 0.4994(3) 1.8810(3) 0.7716(2) 0.0433(5) Uani 1 1 d . . .
H12 H 0.5233 1.9349 0.7113 0.052 Uiso 1 1 calc R . .
C13 C 0.3932(3) 1.8981(3) 0.8323(2) 0.0531(6) Uani 1 1 d . . .
H13 H 0.3466 1.9642 0.8138 0.064 Uiso 1 1 calc R . .
C14 C 0.3559(3) 1.8190(3) 0.9194(2) 0.0512(6) Uani 1 1 d . . .
H14 H 0.2837 1.8310 0.9608 0.061 Uiso 1 1 calc R . .
C15 C 0.4224(3) 1.7231(3) 0.94636(19) 0.0486(6) Uani 1 1 d . . .
H15 H 0.3955 1.6678 1.0058 0.058 Uiso 1 1 calc R . .
C16 C 0.5300(2) 1.7071(3) 0.88596(16) 0.0383(5) Uani 1 1 d . . .
H16 H 0.5760 1.6409 0.9054 0.046 Uiso 1 1 calc R . .
C17 C 1.1828(3) 2.1377(3) 0.7218(2) 0.0434(5) Uani 1 1 d . . .
H17 H 1.2582 2.1698 0.6739 0.052 Uiso 1 1 calc R . .
C18 C 1.2246(3) 2.2191(3) 0.8237(2) 0.0455(5) Uani 1 1 d . . .
H18 H 1.3286 2.3067 0.8463 0.055 Uiso 1 1 calc R . .
N1N N 1.0000 1.5000 0.5000 0.0280(4) Uani 1 2 d S . .
C1N C 1.1527(5) 1.6036(5) 0.4515(3) 0.0322(8) Uani 0.50 1 d P . .
H1NA H 1.1318 1.5849 0.3749 0.039 Uiso 0.50 1 d PR . .
H1NB H 1.2417 1.5857 0.4773 0.039 Uiso 0.50 1 d PR . .
C2N C 1.2153(19) 1.7814(18) 0.4774(12) 0.049(2) Uani 0.50 1 d P . .
H2NA H 1.3085 1.8593 0.4536 0.073 Uiso 0.50 1 d PR . .
H2NB H 1.1229 1.7940 0.4517 0.073 Uiso 0.50 1 d PR . .
H2NC H 1.2327 1.7948 0.5540 0.073 Uiso 0.50 1 d PR . .
C3N C 1.0417(5) 1.5352(5) 0.6201(3) 0.0336(8) Uani 0.50 1 d P . .
H3NA H 0.9444 1.4822 0.6491 0.040 Uiso 0.50 1 d PR . .
H3NB H 1.0829 1.6470 0.6404 0.040 Uiso 0.50 1 d PR . .
C4N C 1.166(3) 1.493(3) 0.6699(16) 0.046(3) Uani 0.50 1 d P . .
H4NA H 1.1852 1.5203 0.7461 0.068 Uiso 0.50 1 d PR . .
H4NB H 1.1244 1.3810 0.6518 0.068 Uiso 0.50 1 d PR . .
H4NC H 1.2645 1.5478 0.6430 0.068 Uiso 0.50 1 d PR . .
C5N C 0.9591(5) 1.3306(5) 0.4594(3) 0.0339(8) Uani 0.50 1 d P . .
H5NA H 1.0466 1.3089 0.4819 0.041 Uiso 0.50 1 d PR . .
H5NB H 0.9312 1.3081 0.3830 0.041 Uiso 0.50 1 d PR . .
C6N C 0.8147(18) 1.2072(19) 0.5009(12) 0.050(2) Uani 0.50 1 d P . .
H6NA H 0.7765 1.0958 0.4813 0.075 Uiso 0.50 1 d PR . .
H6NB H 0.8460 1.2342 0.5770 0.075 Uiso 0.50 1 d PR . .
H6NC H 0.7304 1.2334 0.4780 0.075 Uiso 0.50 1 d PR . .
C7N C 0.8672(5) 1.5379(5) 0.4649(3) 0.0358(8) Uani 0.50 1 d P . .
H7NA H 0.9021 1.6471 0.4906 0.043 Uiso 0.50 1 d PR . .
H7NB H 0.7755 1.4748 0.4967 0.043 Uiso 0.50 1 d PR . .
C8N C 0.812(3) 1.516(3) 0.3454(14) 0.043(3) Uani 0.50 1 d P . .
H8NA H 0.7270 1.5432 0.3271 0.064 Uiso 0.50 1 d PR . .
H8NB H 0.9030 1.5808 0.3134 0.064 Uiso 0.50 1 d PR . .
H8NC H 0.7752 1.4068 0.3196 0.064 Uiso 0.50 1 d PR . .

loop_
_atom_site_aniso_label
_atom_site_aniso_U_11
_atom_site_aniso_U_22
_atom_site_aniso_U_33
_atom_site_aniso_U_23
_atom_site_aniso_U_13
_atom_site_aniso_U_12
Cu1 0.03193(19) 0.0355(2) 0.03043(19) -0.00081(13) 0.00244(13) 0.01070(15)
Si1 0.0231(2) 0.0257(2) 0.0272(2) 0.00342(18) 0.00359(18) 0.0082(2)
S1 0.0456(3) 0.0341(3) 0.0286(2) 0.00398(19) -0.0008(2) 0.0117(2)
C1 0.0255(8) 0.0273(9) 0.0321(9) 0.0069(7) 0.0036(7) 0.0100(7)
C2 0.0337(10) 0.0343(10) 0.0388(10) 0.0074(8) 0.0104(8) 0.0131(9)
C3 0.0316(10) 0.0357(10) 0.0342(10) 0.0052(8) 0.0045(8) 0.0082(8)
C4 0.0377(11) 0.0379(11) 0.0403(11) 0.0014(9) -0.0033(9) 0.0053(9)
C5 0.0341(10) 0.0381(11) 0.0334(10) 0.0060(8) 0.0011(8) 0.0144(9)
C6 0.0276(9) 0.0314(9) 0.0260(8) 0.0067(7) 0.0088(7) 0.0130(7)
C7 0.0303(10) 0.0344(10) 0.0455(11) 0.0114(9) 0.0067(9) 0.0104(8)
C8 0.0462(13) 0.0331(11) 0.0602(14) 0.0194(10) 0.0164(11) 0.0139(10)
C9 0.0571(14) 0.0501(13) 0.0458(12) 0.0260(10) 0.0246(11) 0.0352(12)
C10 0.0451(12) 0.0593(14) 0.0396(11) 0.0175(10) 0.0060(9) 0.0311(11)
C11 0.0220(8) 0.0282(9) 0.0350(9) -0.0023(7) 0.0013(7) 0.0074(7)
C12 0.0385(11) 0.0329(11) 0.0595(14) 0.0088(10) 0.0130(10) 0.0162(9)
C13 0.0413(12) 0.0413(13) 0.0808(18) -0.0003(12) 0.0141(12) 0.0233(11)
C14 0.0327(11) 0.0575(15) 0.0572(14) -0.0109(12) 0.0118(10) 0.0176(11)
C15 0.0393(12) 0.0668(16) 0.0369(11) 0.0036(10) 0.0125(9) 0.0217(12)
C16 0.0293(9) 0.0509(12) 0.0331(10) 0.0042(9) 0.0039(8) 0.0180(9)
C17 0.0308(10) 0.0399(11) 0.0551(13) 0.0168(10) 0.0140(10) 0.0097(9)
C18 0.0304(10) 0.0354(11) 0.0558(14) 0.0118(10) -0.0007(9) 0.0035(9)
N1N 0.0251(10) 0.0316(11) 0.0277(11) 0.0037(8) 0.0052(8) 0.0135(9)
C1N 0.0245(17) 0.037(2) 0.0353(19) 0.0077(16) 0.0109(15) 0.0127(16)
C2N 0.048(6) 0.034(3) 0.053(6) 0.006(3) 0.011(3) 0.009(3)
C3N 0.034(2) 0.041(2) 0.0254(18) 0.0040(15) 0.0069(15) 0.0172(17)
C4N 0.033(5) 0.064(5) 0.040(5) 0.005(4) -0.001(4) 0.025(3)
C5N 0.034(2) 0.0302(19) 0.037(2) 0.0015(15) 0.0067(16) 0.0146(17)
C6N 0.046(5) 0.036(3) 0.057(7) 0.007(4) 0.012(3) 0.009(3)
C7N 0.0279(18) 0.044(2) 0.042(2) 0.0080(17) 0.0072(16) 0.0215(18)
C8N 0.037(6) 0.054(5) 0.040(5) 0.013(4) 0.003(4) 0.024(3)

loop_
_atom_type_symbol
_atom_type_description
_atom_type_scat_dispersion_real
_atom_type_scat_dispersion_imag
_atom_type_scat_source
C C 0.0033 0.0016 'International Tables Vol C Tables 4.2.6.8 and 6.1.1.4'
H H 0.0000 0.0000 'International Tables Vol C Tables 4.2.6.8 and 6.1.1.4'
N N 0.0061 0.0033 'International Tables Vol C Tables 4.2.6.8 and 6.1.1.4'
Si Si 0.0817 0.0704 'International Tables Vol C Tables 4.2.6.8 and 6.1.1.4'
S S 0.1246 0.1234 'International Tables Vol C Tables 4.2.6.8 and 6.1.1.4'
Cu Cu 0.3201 1.2651 'International Tables Vol C Tables 4.2.6.8 and 6.1.1.4'

loop_
_geom_angle_atom_site_label_1
_geom_angle_atom_site_label_2
_geom_angle_atom_site_label_3
_geom_angle
_geom_angle_site_symmetry_1
_geom_angle_site_symmetry_3
_geom_angle_publ_flag
S1 Cu1 S1 179.999(1) 2_686 . ?
C11 Si1 C1 107.93(9) . . ?
C11 Si1 C6 106.10(9) . . ?
C1 Si1 C6 106.73(9) . . ?
C11 Si1 S1 112.66(7) . . ?
C1 Si1 S1 108.18(6) . . ?
C6 Si1 S1 114.90(6) . . ?
Si1 S1 Cu1 105.34(3) . . ?
C3 C1 C2 117.39(18) . . ?
C3 C1 Si1 121.51(15) . . ?
C2 C1 Si1 120.97(15) . . ?
C17 C2 C1 121.2(2) . . ?
C17 C2 H2 119.4 . . ?
C1 C2 H2 119.4 . . ?
C4 C3 C1 121.2(2) . . ?
C4 C3 H3 119.4 . . ?
C1 C3 H3 119.4 . . ?
C18 C4 C3 120.2(2) . . ?
C18 C4 H4 119.9 . . ?
C3 C4 H4 119.9 . . ?
C10 C5 C6 121.1(2) . . ?
C10 C5 H5 119.4 . . ?
C6 C5 H5 119.4 . . ?
C7 C6 C5 116.93(18) . . ?
C7 C6 Si1 120.81(15) . . ?
C5 C6 Si1 122.25(15) . . ?
C8 C7 C6 121.9(2) . . ?
C8 C7 H7 119.0 . . ?
C6 C7 H7 119.0 . . ?
C9 C8 C7 119.9(2) . . ?
C9 C8 H8 120.1 . . ?
C7 C8 H8 120.1 . . ?
C10 C9 C8 119.5(2) . . ?
C10 C9 H9 120.2 . . ?
C8 C9 H9 120.2 . . ?
C9 C10 C5 120.6(2) . . ?
C9 C10 H10 119.7 . . ?
C5 C10 H10 119.7 . . ?
C16 C11 C12 117.0(2) . . ?
C16 C11 Si1 122.51(16) . . ?
C12 C11 Si1 120.46(16) . . ?
C13 C12 C11 121.4(2) . . ?
C13 C12 H12 119.3 . . ?
C11 C12 H12 119.3 . . ?
C14 C13 C12 119.9(2) . . ?
C14 C13 H13 120.1 . . ?
C12 C13 H13 120.1 . . ?
C15 C14 C13 120.4(2) . . ?
C15 C14 H14 119.8 . . ?
C13 C14 H14 119.8 . . ?
C14 C15 C16 119.7(2) . . ?
C14 C15 H15 120.2 . . ?
C16 C15 H15 120.2 . . ?
C15 C16 C11 121.6(2) . . ?
C15 C16 H16 119.2 . . ?
C11 C16 H16 119.2 . . ?
C18 C17 C2 120.3(2) . . ?
C18 C17 H17 119.8 . . ?
C2 C17 H17 119.8 . . ?
C17 C18 C4 119.6(2) . . ?
C17 C18 H18 120.2 . . ?
C4 C18 H18 120.2 . . ?
C7N N1N C7N 180.000(2) . 2_786 ?
C7N N1N C3N 71.4(2) . 2_786 ?
C7N N1N C3N 108.6(2) 2_786 2_786 ?
C7N N1N C3N 108.6(2) . . ?
C7N N1N C3N 71.4(2) 2_786 . ?
C3N N1N C3N 179.999(2) 2_786 . ?
C7N N1N C5N 112.6(2) . . ?
C7N N1N C5N 67.4(2) 2_786 . ?
C3N N1N C5N 68.2(2) 2_786 . ?
C3N N1N C5N 111.8(2) . . ?
C7N N1N C5N 67.4(2) . 2_786 ?
C7N N1N C5N 112.6(2) 2_786 2_786 ?
C3N N1N C5N 111.8(2) 2_786 2_786 ?
C3N N1N C5N 68.2(2) . 2_786 ?
C5N N1N C5N 179.999(2) . 2_786 ?
C7N N1N C1N 110.4(2) . . ?
C7N N1N C1N 69.6(2) 2_786 . ?
C3N N1N C1N 71.0(2) 2_786 . ?
C3N N1N C1N 109.0(2) . . ?
C5N N1N C1N 104.4(2) . . ?
C5N N1N C1N 75.6(2) 2_786 . ?
C7N N1N C1N 69.6(2) . 2_786 ?
C7N N1N C1N 110.4(2) 2_786 2_786 ?
C3N N1N C1N 109.0(2) 2_786 2_786 ?
C3N N1N C1N 71.0(2) . 2_786 ?
C5N N1N C1N 75.6(2) . 2_786 ?
C5N N1N C1N 104.4(2) 2_786 2_786 ?
C1N N1N C1N 179.999(1) . 2_786 ?
C2N C1N N1N 114.9(5) . . ?
C2N C1N C6N 14.2(7) . 2_786 ?
N1N C1N C6N 100.7(4) . 2_786 ?
C2N C1N C7N 130.7(7) . 2_786 ?
N1N C1N C7N 53.15(18) . 2_786 ?
C6N C1N C7N 122.6(6) 2_786 2_786 ?
C2N C1N C3N 125.9(7) . 2_786 ?
N1N C1N C3N 53.01(17) . 2_786 ?
C6N C1N C3N 118.6(6) 2_786 2_786 ?
C7N C1N C3N 87.2(3) 2_786 2_786 ?
C2N C1N C5N 63.8(4) . 2_786 ?
N1N C1N C5N 51.15(16) . 2_786 ?
C6N C1N C5N 49.6(4) 2_786 2_786 ?
C7N C1N C5N 87.0(2) 2_786 2_786 ?
C3N C1N C5N 85.9(2) 2_786 2_786 ?
C2N C1N H1NA 103.4 . . ?
N1N C1N H1NA 111.9 . . ?
C6N C1N H1NA 111.0 2_786 . ?
C7N C1N H1NA 125.8 2_786 . ?
C3N C1N H1NA 58.9 2_786 . ?
C5N C1N H1NA 126.3 2_786 . ?
C2N C1N H1NB 105.2 . . ?
N1N C1N H1NB 111.3 . . ?
C6N C1N H1NB 112.1 2_786 . ?
C7N C1N H1NB 58.3 2_786 . ?
C3N C1N H1NB 128.7 2_786 . ?
C5N C1N H1NB 124.2 2_786 . ?
H1NA C1N H1NB 109.5 . . ?
C6N C2N C1N 111(4) 2_786 . ?
C6N C2N C5N 43(4) 2_786 2_786 ?
C1N C2N C5N 68.0(6) . 2_786 ?
C6N C2N H2NA 124.6 2_786 . ?
C1N C2N H2NA 124.1 . . ?
C5N C2N H2NA 167.7 2_786 . ?
C6N C2N H2NB 55.9 2_786 . ?
C1N C2N H2NB 102.6 . . ?
C5N C2N H2NB 66.7 2_786 . ?
H2NA C2N H2NB 109.5 . . ?
C6N C2N H2NC 53.6 2_786 . ?
C1N C2N H2NC 100.8 . . ?
C5N C2N H2NC 63.1 2_786 . ?
H2NA C2N H2NC 109.5 . . ?
H2NB C2N H2NC 109.5 . . ?
C4N C3N N1N 115.9(7) . . ?
C4N C3N C8N 10.0(12) . 2_786 ?
N1N C3N C8N 106.2(6) . 2_786 ?
C4N C3N C5N 135.5(10) . 2_786 ?
N1N C3N C5N 56.21(19) . 2_786 ?
C8N C3N C5N 129.3(8) 2_786 2_786 ?
C4N C3N C7N 62.2(7) . 2_786 ?
N1N C3N C7N 53.82(18) . 2_786 ?
C8N C3N C7N 52.4(6) 2_786 2_786 ?
C5N C3N C7N 93.2(3) 2_786 2_786 ?
C4N C3N C1N 124.9(10) . 2_786 ?
N1N C3N C1N 55.95(18) . 2_786 ?
C8N C3N C1N 122.2(8) 2_786 2_786 ?
C5N C3N C1N 88.8(3) 2_786 2_786 ?
C7N C3N C1N 90.4(3) 2_786 2_786 ?
C4N C3N H3NA 109.6 . . ?
N1N C3N H3NA 108.5 . . ?
C8N C3N H3NA 116.5 2_786 . ?
C5N C3N H3NA 114.2 2_786 . ?
C7N C3N H3NA 131.1 2_786 . ?
C1N C3N H3NA 53.0 2_786 . ?
C4N C3N H3NB 106.9 . . ?
N1N C3N H3NB 108.1 . . ?
C8N C3N H3NB 109.8 2_786 . ?
C5N C3N H3NB 52.6 2_786 . ?
C7N C3N H3NB 121.1 2_786 . ?
C1N C3N H3NB 127.9 2_786 . ?
H3NA C3N H3NB 107.6 . . ?
C8N C4N C3N 120(7) 2_786 . ?
C8N C4N C7N 55(6) 2_786 2_786 ?
C3N C4N C7N 66.3(8) . 2_786 ?
C8N C4N H4NA 127.9 2_786 . ?
C3N C4N H4NA 110.3 . . ?
C7N C4N H4NA 174.8 2_786 . ?
C8N C4N H4NB 66.9 2_786 . ?
C3N C4N H4NB 107.7 . . ?
C7N C4N H4NB 75.6 2_786 . ?
H4NA C4N H4NB 109.5 . . ?
C8N C4N H4NC 42.7 2_786 . ?
C3N C4N H4NC 110.4 . . ?
C7N C4N H4NC 69.1 2_786 . ?
H4NA C4N H4NC 109.5 . . ?
H4NB C4N H4NC 109.5 . . ?
N1N C5N C6N 113.4(5) . . ?
N1N C5N C7N 55.42(19) . 2_786 ?
C6N C5N C7N 125.2(7) . 2_786 ?
N1N C5N C3N 55.54(19) . 2_786 ?
C6N C5N C3N 126.8(8) . 2_786 ?
C7N C5N C3N 92.6(3) 2_786 2_786 ?
N1N C5N C2N 101.5(4) . 2_786 ?
C6N C5N C2N 11.9(8) . 2_786 ?
C7N C5N C2N 119.6(6) 2_786 2_786 ?
C3N C5N C2N 120.5(6) 2_786 2_786 ?
N1N C5N C1N 53.27(17) . 2_786 ?
C6N C5N C1N 60.1(5) . 2_786 ?
C7N C5N C1N 89.3(3) 2_786 2_786 ?
C3N C5N C1N 88.2(3) 2_786 2_786 ?
C2N C5N C1N 48.3(4) 2_786 2_786 ?
N1N C5N H5NA 111.4 . . ?
C6N C5N H5NA 105.3 . . ?
C7N C5N H5NA 56.0 2_786 . ?
C3N C5N H5NA 127.6 2_786 . ?
C2N C5N H5NA 111.6 2_786 . ?
C1N C5N H5NA 126.7 2_786 . ?
N1N C5N H5NB 111.6 . . ?
C6N C5N H5NB 105.5 . . ?
C7N C5N H5NB 129.1 2_786 . ?
C3N C5N H5NB 56.0 2_786 . ?
C2N C5N H5NB 111.2 2_786 . ?
C1N C5N H5NB 123.8 2_786 . ?
H5NA C5N H5NB 109.4 . . ?
C2N C6N C5N 125(4) 2_786 . ?
C2N C6N C1N 55(4) 2_786 2_786 ?
C5N C6N C1N 70.3(7) . 2_786 ?
C2N C6N H6NA 113.5 2_786 . ?
C5N C6N H6NA 121.7 . . ?
C1N C6N H6NA 167.9 2_786 . ?
C2N C6N H6NB 57.0 2_786 . ?
C5N C6N H6NB 103.2 . . ?
C1N C6N H6NB 66.4 2_786 . ?
H6NA C6N H6NB 109.5 . . ?
C2N C6N H6NC 54.2 2_786 . ?
C5N C6N H6NC 103.0 . . ?
C1N C6N H6NC 63.4 2_786 . ?
H6NA C6N H6NC 109.5 . . ?
H6NB C6N H6NC 109.5 . . ?
N1N C7N C8N 116.7(7) . . ?
N1N C7N C5N 57.2(2) . 2_786 ?
C8N C7N C5N 129.9(9) . 2_786 ?
N1N C7N C4N 106.2(6) . 2_786 ?
C8N C7N C4N 10.5(11) . 2_786 ?
C5N C7N C4N 124.5(9) 2_786 2_786 ?
N1N C7N C1N 57.21(19) . 2_786 ?
C8N C7N C1N 129.7(9) . 2_786 ?
C5N C7N C1N 91.1(3) 2_786 2_786 ?
C4N C7N C1N 126.1(9) 2_786 2_786 ?
N1N C7N C3N 54.83(18) . 2_786 ?
C8N C7N C3N 61.9(7) . 2_786 ?
C5N C7N C3N 94.3(3) 2_786 2_786 ?
C4N C7N C3N 51.5(6) 2_786 2_786 ?
C1N C7N C3N 91.5(3) 2_786 2_786 ?
N1N C7N H7NA 108.5 . . ?
C8N C7N H7NA 106.1 . . ?
C5N C7N H7NA 51.3 2_786 . ?
C4N C7N H7NA 110.3 2_786 . ?
C1N C7N H7NA 123.5 2_786 . ?
C3N C7N H7NA 126.4 2_786 . ?
N1N C7N H7NB 109.1 . . ?
C8N C7N H7NB 108.3 . . ?
C5N C7N H7NB 120.8 2_786 . ?
C4N C7N H7NB 114.7 2_786 . ?
C1N C7N H7NB 51.9 2_786 . ?
C3N C7N H7NB 125.6 2_786 . ?
H7NA C7N H7NB 107.9 . . ?
C4N C8N C7N 115(7) 2_786 . ?
C4N C8N C3N 50(6) 2_786 2_786 ?
C7N C8N C3N 65.7(8) . 2_786 ?
C4N C8N H8NA 131.5 2_786 . ?
C7N C8N H8NA 113.4 . . ?
C3N C8N H8NA 178.2 2_786 . ?
C4N C8N H8NB 48.5 2_786 . ?
C7N C8N H8NB 108.6 . . ?
C3N C8N H8NB 72.4 2_786 . ?
H8NA C8N H8NB 109.5 . . ?
C4N C8N H8NC 61.5 2_786 . ?
C7N C8N H8NC 106.4 . . ?
C3N C8N H8NC 69.6 2_786 . ?
H8NA C8N H8NC 109.5 . . ?
H8NB C8N H8NC 109.5 . . ?

loop_
_geom_bond_atom_site_label_1
_geom_bond_atom_site_label_2
_geom_bond_distance
_geom_bond_site_symmetry_2
_geom_bond_publ_flag
Cu1 S1 2.1478(8) 2_686 ?
Cu1 S1 2.1479(8) . ?
Si1 C11 1.884(2) . ?
Si1 C1 1.885(2) . ?
Si1 C6 1.892(2) . ?
Si1 S1 2.0943(9) . ?
C1 C3 1.396(3) . ?
C1 C2 1.399(3) . ?
C2 C17 1.392(3) . ?
C2 H2 0.9500 . ?
C3 C4 1.395(3) . ?
C3 H3 0.9500 . ?
C4 C18 1.380(4) . ?
C4 H4 0.9500 . ?
C5 C10 1.395(3) . ?
C5 C6 1.397(3) . ?
C5 H5 0.9500 . ?
C6 C7 1.395(3) . ?
C7 C8 1.390(3) . ?
C7 H7 0.9500 . ?
C8 C9 1.382(4) . ?
C8 H8 0.9500 . ?
C9 C10 1.372(4) . ?
C9 H9 0.9500 . ?
C10 H10 0.9500 . ?
C11 C16 1.398(3) . ?
C11 C12 1.399(3) . ?
C12 C13 1.392(3) . ?
C12 H12 0.9500 . ?
C13 C14 1.380(4) . ?
C13 H13 0.9500 . ?
C14 C15 1.372(4) . ?
C14 H14 0.9500 . ?
C15 C16 1.397(3) . ?
C15 H15 0.9500 . ?
C16 H16 0.9500 . ?
C17 C18 1.379(4) . ?
C17 H17 0.9500 . ?
C18 H18 0.9500 . ?
N1N C7N 1.488(4) . ?
N1N C3N 1.507(4) . ?
N1N C5N 1.519(4) . ?
N1N C1N 1.564(4) . ?
C1N C2N 1.521(15) . ?
C1N H1NA 0.9599 . ?
C1N H1NB 0.9600 . ?
C2N H2NA 0.9600 . ?
C2N H2NB 0.9600 . ?
C2N H2NC 0.9601 . ?
C3N C4N 1.494(19) . ?
C3N H3NA 0.9600 . ?
C3N H3NB 0.9600 . ?
C4N H4NA 0.9600 . ?
C4N H4NB 0.9600 . ?
C4N H4NC 0.9601 . ?
C5N C6N 1.527(14) . ?
C5N H5NA 0.9600 . ?
C5N H5NB 0.9600 . ?
C6N H6NA 0.9599 . ?
C6N H6NB 0.9600 . ?
C6N H6NC 0.9601 . ?
C7N C8N 1.518(19) . ?
C7N H7NA 0.9600 . ?
C7N H7NB 0.9600 . ?
C8N H8NA 0.9599 . ?
C8N H8NB 0.9600 . ?
C8N H8NC 0.9601 . ?

loop_
_geom_torsion_atom_site_label_1
_geom_torsion_atom_site_label_2
_geom_torsion_atom_site_label_3
_geom_torsion_atom_site_label_4
_geom_torsion
_geom_torsion_site_symmetry_1
_geom_torsion_site_symmetry_2
_geom_torsion_site_symmetry_3
_geom_torsion_site_symmetry_4
_geom_torsion_publ_flag
C11 Si1 S1 Cu1 -87.74(7) . . . . ?
C1 Si1 S1 Cu1 153.03(7) . . . . ?
C6 Si1 S1 Cu1 33.92(7) . . . . ?
S1 Cu1 S1 Si1 -21(23) 2_686 . . . ?
C11 Si1 C1 C3 28.48(19) . . . . ?
C6 Si1 C1 C3 -85.19(18) . . . . ?
S1 Si1 C1 C3 150.65(16) . . . . ?
C11 Si1 C1 C2 -155.79(16) . . . . ?
C6 Si1 C1 C2 90.54(17) . . . . ?
S1 Si1 C1 C2 -33.62(18) . . . . ?
C3 C1 C2 C17 1.9(3) . . . . ?
Si1 C1 C2 C17 -174.01(17) . . . . ?
C2 C1 C3 C4 -1.2(3) . . . . ?
Si1 C1 C3 C4 174.66(18) . . . . ?
C1 C3 C4 C18 -0.2(4) . . . . ?
C10 C5 C6 C7 0.8(3) . . . . ?
C10 C5 C6 Si1 179.57(17) . . . . ?
C11 Si1 C6 C7 70.86(18) . . . . ?
C1 Si1 C6 C7 -174.23(16) . . . . ?
S1 Si1 C6 C7 -54.31(17) . . . . ?
C11 Si1 C6 C5 -107.90(17) . . . . ?
C1 Si1 C6 C5 7.01(19) . . . . ?
S1 Si1 C6 C5 126.93(15) . . . . ?
C5 C6 C7 C8 -1.2(3) . . . . ?
Si1 C6 C7 C8 -179.98(18) . . . . ?
C6 C7 C8 C9 0.4(4) . . . . ?
C7 C8 C9 C10 0.8(4) . . . . ?
C8 C9 C10 C5 -1.2(3) . . . . ?
C6 C5 C10 C9 0.4(3) . . . . ?
C1 Si1 C11 C16 -102.08(17) . . . . ?
C6 Si1 C11 C16 12.01(19) . . . . ?
S1 Si1 C11 C16 138.55(15) . . . . ?
C1 Si1 C11 C12 77.01(18) . . . . ?
C6 Si1 C11 C12 -168.90(17) . . . . ?
S1 Si1 C11 C12 -42.36(18) . . . . ?
C16 C11 C12 C13 1.2(3) . . . . ?
Si1 C11 C12 C13 -177.95(19) . . . . ?
C11 C12 C13 C14 -0.8(4) . . . . ?
C12 C13 C14 C15 -0.2(4) . . . . ?
C13 C14 C15 C16 0.8(4) . . . . ?
C14 C15 C16 C11 -0.3(4) . . . . ?
C12 C11 C16 C15 -0.6(3) . . . . ?
Si1 C11 C16 C15 178.49(17) . . . . ?
C1 C2 C17 C18 -1.2(4) . . . . ?
C2 C17 C18 C4 -0.3(4) . . . . ?
C3 C4 C18 C17 1.0(4) . . . . ?
C7N N1N C1N C2N 56.6(8) . . . . ?
C7N N1N C1N C2N -123.4(8) 2_786 . . . ?
C3N N1N C1N C2N 117.4(8) 2_786 . . . ?
C3N N1N C1N C2N -62.6(8) . . . . ?
C5N N1N C1N C2N 177.9(8) . . . . ?
C5N N1N C1N C2N -2.1(8) 2_786 . . . ?
C1N N1N C1N C2N 156(81) 2_786 . . . ?
C7N N1N C1N C6N 57.1(7) . . . 2_786 ?
C7N N1N C1N C6N -122.9(7) 2_786 . . 2_786 ?
C3N N1N C1N C6N 117.9(7) 2_786 . . 2_786 ?
C3N N1N C1N C6N -62.1(7) . . . 2_786 ?
C5N N1N C1N C6N 178.3(7) . . . 2_786 ?
C5N N1N C1N C6N -1.7(7) 2_786 . . 2_786 ?
C1N N1N C1N C6N 156(81) 2_786 . . 2_786 ?
C7N N1N C1N C7N 180.000(2) . . . 2_786 ?
C3N N1N C1N C7N -119.2(3) 2_786 . . 2_786 ?
C3N N1N C1N C7N 60.8(3) . . . 2_786 ?
C5N N1N C1N C7N -58.8(3) . . . 2_786 ?
C5N N1N C1N C7N 121.2(3) 2_786 . . 2_786 ?
C1N N1N C1N C7N -81(81) 2_786 . . 2_786 ?
C7N N1N C1N C3N -60.8(3) . . . 2_786 ?
C7N N1N C1N C3N 119.2(3) 2_786 . . 2_786 ?
C3N N1N C1N C3N 180.0 . . . 2_786 ?
C5N N1N C1N C3N 60.5(2) . . . 2_786 ?
C5N N1N C1N C3N -119.5(2) 2_786 . . 2_786 ?
C1N N1N C1N C3N 39(81) 2_786 . . 2_786 ?
C7N N1N C1N C5N 58.8(3) . . . 2_786 ?
C7N N1N C1N C5N -121.2(3) 2_786 . . 2_786 ?
C3N N1N C1N C5N 119.5(2) 2_786 . . 2_786 ?
C3N N1N C1N C5N -60.5(2) . . . 2_786 ?
C5N N1N C1N C5N 179.999(2) . . . 2_786 ?
C1N N1N C1N C5N 158(81) 2_786 . . 2_786 ?
N1N C1N C2N C6N 2(6) . . . 2_786 ?
C7N C1N C2N C6N -60(6) 2_786 . . 2_786 ?
C3N C1N C2N C6N 63(5) 2_786 . . 2_786 ?
C5N C1N C2N C6N 0(5) 2_786 . . 2_786 ?
N1N C1N C2N C5N 1.8(7) . . . 2_786 ?
C6N C1N C2N C5N 0(5) 2_786 . . 2_786 ?
C7N C1N C2N C5N -59.9(8) 2_786 . . 2_786 ?
C3N C1N C2N C5N 63.0(7) 2_786 . . 2_786 ?
C7N N1N C3N C4N 175.8(11) . . . . ?
C7N N1N C3N C4N -4.2(11) 2_786 . . . ?
C3N N1N C3N C4N -144(90) 2_786 . . . ?
C5N N1N C3N C4N 51.0(11) . . . . ?
C5N N1N C3N C4N -129.0(11) 2_786 . . . ?
C1N N1N C3N C4N -63.9(11) . . . . ?
C1N N1N C3N C4N 116.1(11) 2_786 . . . ?
C7N N1N C3N C8N 178.0(9) . . . 2_786 ?
C7N N1N C3N C8N -2.0(9) 2_786 . . 2_786 ?
C3N N1N C3N C8N -142(89) 2_786 . . 2_786 ?
C5N N1N C3N C8N 53.1(9) . . . 2_786 ?
C5N N1N C3N C8N -126.9(9) 2_786 . . 2_786 ?
C1N N1N C3N C8N -61.7(9) . . . 2_786 ?
C1N N1N C3N C8N 118.3(9) 2_786 . . 2_786 ?
C7N N1N C3N C5N -55.1(3) . . . 2_786 ?
C7N N1N C3N C5N 124.9(3) 2_786 . . 2_786 ?
C3N N1N C3N C5N -15(86) 2_786 . . 2_786 ?
C5N N1N C3N C5N 180.000(4) . . . 2_786 ?
C1N N1N C3N C5N 65.1(3) . . . 2_786 ?
C1N N1N C3N C5N -114.9(3) 2_786 . . 2_786 ?
C7N N1N C3N C7N 180.000(5) . . . 2_786 ?
C3N N1N C3N C7N -140(86) 2_786 . . 2_786 ?
C5N N1N C3N C7N 55.1(3) . . . 2_786 ?
C5N N1N C3N C7N -124.9(3) 2_786 . . 2_786 ?
C1N N1N C3N C7N -59.7(3) . . . 2_786 ?
C1N N1N C3N C7N 120.3(3) 2_786 . . 2_786 ?
C7N N1N C3N C1N 59.7(3) . . . 2_786 ?
C7N N1N C3N C1N -120.3(3) 2_786 . . 2_786 ?
C3N N1N C3N C1N 99(86) 2_786 . . 2_786 ?
C5N N1N C3N C1N -65.1(3) . . . 2_786 ?
C5N N1N C3N C1N 114.9(3) 2_786 . . 2_786 ?
C1N N1N C3N C1N 180.0 . . . 2_786 ?
N1N C3N C4N C8N 12(11) . . . 2_786 ?
C5N C3N C4N C8N -55(11) 2_786 . . 2_786 ?
C7N C3N C4N C8N 8(10) 2_786 . . 2_786 ?
C1N C3N C4N C8N 77(10) 2_786 . . 2_786 ?
N1N C3N C4N C7N 3.8(10) . . . 2_786 ?
C8N C3N C4N C7N -8(10) 2_786 . . 2_786 ?
C5N C3N C4N C7N -63.4(12) 2_786 . . 2_786 ?
C1N C3N C4N C7N 69.0(9) 2_786 . . 2_786 ?
C7N N1N C5N C6N -62.3(9) . . . . ?
C7N N1N C5N C6N 117.7(9) 2_786 . . . ?
C3N N1N C5N C6N -119.7(8) 2_786 . . . ?
C3N N1N C5N C6N 60.3(8) . . . . ?
C5N N1N C5N C6N -120(63) 2_786 . . . ?
C1N N1N C5N C6N 178.0(8) . . . . ?
C1N N1N C5N C6N -2.0(8) 2_786 . . . ?
C7N N1N C5N C7N 180.000(3) . . . 2_786 ?
C3N N1N C5N C7N 122.6(3) 2_786 . . 2_786 ?
C3N N1N C5N C7N -57.4(3) . . . 2_786 ?
C5N N1N C5N C7N 122(57) 2_786 . . 2_786 ?
C1N N1N C5N C7N 60.3(3) . . . 2_786 ?
C1N N1N C5N C7N -119.7(3) 2_786 . . 2_786 ?
C7N N1N C5N C3N 57.4(3) . . . 2_786 ?
C7N N1N C5N C3N -122.6(3) 2_786 . . 2_786 ?
C3N N1N C5N C3N 180.000(4) . . . 2_786 ?
C5N N1N C5N C3N -1(57) 2_786 . . 2_786 ?
C1N N1N C5N C3N -62.4(2) . . . 2_786 ?
C1N N1N C5N C3N 117.6(2) 2_786 . . 2_786 ?
C7N N1N C5N C2N -61.9(7) . . . 2_786 ?
C7N N1N C5N C2N 118.1(7) 2_786 . . 2_786 ?
C3N N1N C5N C2N -119.3(7) 2_786 . . 2_786 ?
C3N N1N C5N C2N 60.7(7) . . . 2_786 ?
C5N N1N C5N C2N -120(62) 2_786 . . 2_786 ?
C1N N1N C5N C2N 178.4(6) . . . 2_786 ?
C1N N1N C5N C2N -1.6(6) 2_786 . . 2_786 ?
C7N N1N C5N C1N -60.3(3) . . . 2_786 ?
C7N N1N C5N C1N 119.7(3) 2_786 . . 2_786 ?
C3N N1N C5N C1N -117.6(2) 2_786 . . 2_786 ?
C3N N1N C5N C1N 62.4(2) . . . 2_786 ?
C5N N1N C5N C1N -118(57) 2_786 . . 2_786 ?
C1N N1N C5N C1N 180.000(2) . . . 2_786 ?
N1N C5N C6N C2N 2(6) . . . 2_786 ?
C7N C5N C6N C2N 65(6) 2_786 . . 2_786 ?
C3N C5N C6N C2N -62(6) 2_786 . . 2_786 ?
C1N C5N C6N C2N 0(6) 2_786 . . 2_786 ?
N1N C5N C6N C1N 1.9(8) . . . 2_786 ?
C7N C5N C6N C1N 65.0(8) 2_786 . . 2_786 ?
C3N C5N C6N C1N -61.6(8) 2_786 . . 2_786 ?
C2N C5N C6N C1N 0(6) 2_786 . . 2_786 ?
C7N N1N C7N C8N 3(100) 2_786 . . . ?
C3N N1N C7N C8N -2.4(10) 2_786 . . . ?
C3N N1N C7N C8N 177.6(10) . . . . ?
C5N N1N C7N C8N -58.0(11) . . . . ?
C5N N1N C7N C8N 122.0(11) 2_786 . . . ?
C1N N1N C7N C8N 58.2(11) . . . . ?
C1N N1N C7N C8N -121.8(11) 2_786 . . . ?
C7N N1N C7N C5N -119(100) 2_786 . . 2_786 ?
C3N N1N C7N C5N -124.4(3) 2_786 . . 2_786 ?
C3N N1N C7N C5N 55.6(3) . . . 2_786 ?
C5N N1N C7N C5N 180.001(3) . . . 2_786 ?
C1N N1N C7N C5N -63.8(3) . . . 2_786 ?
C1N N1N C7N C5N 116.2(3) 2_786 . . 2_786 ?
C7N N1N C7N C4N 2(100) 2_786 . . 2_786 ?
C3N N1N C7N C4N -3.4(9) 2_786 . . 2_786 ?
C3N N1N C7N C4N 176.6(9) . . . 2_786 ?
C5N N1N C7N C4N -59.1(9) . . . 2_786 ?
C5N N1N C7N C4N 120.9(10) 2_786 . . 2_786 ?
C1N N1N C7N C4N 57.1(9) . . . 2_786 ?
C1N N1N C7N C4N -122.9(9) 2_786 . . 2_786 ?
C7N N1N C7N C1N 125(100) 2_786 . . 2_786 ?
C3N N1N C7N C1N 119.4(3) 2_786 . . 2_786 ?
C3N N1N C7N C1N -60.6(3) . . . 2_786 ?
C5N N1N C7N C1N 63.8(3) . . . 2_786 ?
C5N N1N C7N C1N -116.2(3) 2_786 . . 2_786 ?
C1N N1N C7N C1N 179.999(2) . . . 2_786 ?
C7N N1N C7N C3N 6(100) 2_786 . . 2_786 ?
C3N N1N C7N C3N 179.999(4) . . . 2_786 ?
C5N N1N C7N C3N -55.6(3) . . . 2_786 ?
C5N N1N C7N C3N 124.4(3) 2_786 . . 2_786 ?
C1N N1N C7N C3N 60.6(3) . . . 2_786 ?
C1N N1N C7N C3N -119.4(3) 2_786 . . 2_786 ?
N1N C7N C8N C4N -6(10) . . . 2_786 ?
C5N C7N C8N C4N 63(10) 2_786 . . 2_786 ?
C1N C7N C8N C4N -74(10) 2_786 . . 2_786 ?
C3N C7N C8N C4N -8(9) 2_786 . . 2_786 ?
N1N C7N C8N C3N 2.2(9) . . . 2_786 ?
C5N C7N C8N C3N 70.5(10) 2_786 . . 2_786 ?
C4N C7N C8N C3N 8(9) 2_786 . . 2_786 ?
C1N C7N C8N C3N -66.1(10) 2_786 . . 2_786 ?
